data_7058121
loop_
_publ_author_name
'Jantan, Khairil A.'
'McArdle, James M.'
'Mognon, Lorenzo'
'Fiorini, Valentina'
'Wilkinson, Luke A.'
'White, Andrew J. P.'
'Stagni, Stefano'
'Long, Nicholas J.'
'Wilton-Ely, James D. E. T.'

_publ_section_title
;
 Heteromultimetallic compounds based on polyfunctional carboxylate linkers
;
_journal_issue 7
_journal_name_full 'New Journal of Chemistry'
_journal_page_first 3199
_journal_paper_doi 10.1039/C8NJ06455E
_journal_volume 43
_journal_year 2019
_chemical_formula_moiety 'C112 H94 N2 O4 P8 Ru2, 2(C24 H20 B), 5(C H2 Cl2)'
_chemical_formula_sum 'C165 H144 B2 Cl10 N2 O4 P8 Ru2'
_chemical_formula_weight 3044.83
_space_group_crystal_system monoclinic
_space_group_IT_number 14
_space_group_name_Hall '-P 2ybc'
_space_group_name_H-M_alt 'P 1 21/c 1'
_symmetry_space_group_name_Hall '-P 2ybc'
_symmetry_space_group_name_H-M 'P 1 21/c 1'
_atom_sites_solution_hydrogens geom
_audit_creation_method SHELXL-2014/7
_audit_update_record
;
2018-04-30 deposited with the CCDC.
2019-01-22 downloaded from the CCDC.
;
_cell_angle_alpha 90
_cell_angle_beta 92.572(4)
_cell_angle_gamma 90
_cell_formula_units_Z 2
_cell_length_a 11.3803(4)
_cell_length_b 21.7537(9)
_cell_length_c 30.4002(14)
_cell_measurement_reflns_used 6263
_cell_measurement_temperature 173(2)
_cell_measurement_theta_max 27.7240
_cell_measurement_theta_min 2.6950
_cell_volume 7518.4(5)
_computing_cell_refinement 'CrysAlisPro, Agilent Technologies'
_computing_data_collection 'CrysAlisPro, Agilent Technologies'
_computing_data_reduction 'CrysAlisPro, Agilent Technologies'
_computing_molecular_graphics 'Bruker SHELXTL'
_computing_publication_material 'CIFTAB-2014 (Sheldrick, 2014)'
_computing_structure_refinement 'SHELXL-2014/7 (Sheldrick, 2014)'
_computing_structure_solution 'SHELXS-2014 (Sheldrick, 2014)'
_diffrn_ambient_temperature 173(2)
_diffrn_detector_area_resol_mean 16.0382
_diffrn_measured_fraction_theta_full 0.988
_diffrn_measured_fraction_theta_max 0.803
_diffrn_measurement_device_type 'Agilent Xcalibur 3 E'
_diffrn_measurement_method 'omega scans'
_diffrn_radiation_type MoK\a
_diffrn_radiation_wavelength 0.71073
_diffrn_reflns_av_R_equivalents 0.0412
_diffrn_reflns_av_unetI/netI 0.0961
_diffrn_reflns_Laue_measured_fraction_full 0.988
_diffrn_reflns_Laue_measured_fraction_max 0.803
_diffrn_reflns_limit_h_max 15
_diffrn_reflns_limit_h_min -9
_diffrn_reflns_limit_k_max 28
_diffrn_reflns_limit_k_min -20
_diffrn_reflns_limit_l_max 38
_diffrn_reflns_limit_l_min -40
_diffrn_reflns_number 26825
_diffrn_reflns_point_group_measured_fraction_full 0.988
_diffrn_reflns_point_group_measured_fraction_max 0.803
_diffrn_reflns_theta_full 25.242
_diffrn_reflns_theta_max 28.311
_diffrn_reflns_theta_min 2.470
_diffrn_source 'Enhance (Mo) X-ray Source'
_exptl_absorpt_coefficient_mu 0.519
_exptl_absorpt_correction_T_max 0.950
_exptl_absorpt_correction_T_min 0.772
_exptl_absorpt_correction_type analytical
_exptl_absorpt_process_details
; 
CrysAlisPro, Agilent Technologies, 
Version 1.171.37.35 (release 13-08-2014 CrysAlis171 .NET) 
(compiled Aug 13 2014,18:06:01) 
Analytical numeric absorption correction using a multifaceted crystal 
model based on expressions derived by R.C. Clark & J.S. Reid. 
(Clark, R. C. & Reid, J. S. (1995). Acta Cryst. A51, 887-897) 
Empirical absorption correction using spherical harmonics, 
implemented in SCALE3 ABSPACK scaling algorithm. 
;
_exptl_crystal_colour Yellow
_exptl_crystal_density_diffrn 1.345
_exptl_crystal_description 'blocky needles'
_exptl_crystal_F_000 3136
_exptl_crystal_size_max 0.80
_exptl_crystal_size_mid 0.14
_exptl_crystal_size_min 0.11
_refine_diff_density_max 0.973
_refine_diff_density_min -1.064
_refine_diff_density_rms 0.099
_refine_ls_extinction_method none
_refine_ls_goodness_of_fit_ref 1.212
_refine_ls_hydrogen_treatment constr
_refine_ls_matrix_type full
_refine_ls_number_parameters 886
_refine_ls_number_reflns 15010
_refine_ls_number_restraints 1
_refine_ls_restrained_S_all 1.212
_refine_ls_R_factor_all 0.1392
_refine_ls_R_factor_gt 0.1000
_refine_ls_shift/su_max 0.001
_refine_ls_shift/su_mean 0.000
_refine_ls_structure_factor_coef Fsqd
_refine_ls_weighting_details 'w=1/[\s^2^(Fo^2^)+(0.0340P)^2^+28.9904P] where P=(Fo^2^+2Fc^2^)/3'
_refine_ls_weighting_scheme calc
_refine_ls_wR_factor_gt 0.1755
_refine_ls_wR_factor_ref 0.1925
_reflns_Friedel_coverage 0.000
_reflns_number_gt 10657
_reflns_number_total 15010
_reflns_threshold_expression 'I > 2\s(I)'
_cod_data_source_file c8nj06455e2.cif
_cod_data_source_block 3_2BPh4
_cod_depositor_comments 'Adding full bibliography for 7058121.cif.'
_cod_database_code 7058121
_shelx_shelxl_version_number 2014/7
_shelx_space_group_comment
; 
The symmetry employed for this shelxl refinement is uniquely defined 
by the following loop, which should always be used as a source of 
symmetry information in preference to the above space-group names. 
They are only intended as comments. 
;

loop_
_space_group_symop_operation_xyz
'x, y, z'
'-x, y+1/2, -z+1/2'
'-x, -y, -z'
'x, -y-1/2, z-1/2'

loop_
_atom_site_label
_atom_site_type_symbol
_atom_site_fract_x
_atom_site_fract_y
_atom_site_fract_z
_atom_site_U_iso_or_equiv
_atom_site_adp_type
_atom_site_occupancy
_atom_site_site_symmetry_order
_atom_site_calc_flag
_atom_site_refinement_flags_posn
_atom_site_refinement_flags_adp
_atom_site_refinement_flags_occupancy
Ru1 Ru 0.35255(4) 0.49722(3) 0.18444(2) 0.02335(13) Uani 1 1 d . . .
O1 O 0.2027(3) 0.51992(18) 0.13736(13) 0.0240(9) Uani 1 1 d . . .
C2 C 0.2172(5) 0.4680(3) 0.11943(19) 0.0227(13) Uani 1 1 d . . .
O3 O 0.2910(3) 0.43053(19) 0.13603(13) 0.0266(9) Uani 1 1 d . . .
C4 C 0.1496(5) 0.4510(3) 0.0782(2) 0.0245(13) Uani 1 1 d . . .
C5 C 0.0889(4) 0.4948(3) 0.05342(18) 0.0215(12) Uani 1 1 d . . .
H5A H 0.0851 0.5361 0.0634 0.026 Uiso 1 1 calc R U .
C6 C 0.0334(5) 0.4775(3) 0.01377(19) 0.0251(14) Uani 1 1 d . . .
N7 N 0.0377(5) 0.4204(3) -0.00184(19) 0.0374(14) Uani 1 1 d . . .
C8 C 0.0971(7) 0.3786(3) 0.0226(3) 0.051(2) Uani 1 1 d . . .
H8A H 0.1010 0.3377 0.0117 0.061 Uiso 1 1 calc R U .
C9 C 0.1534(6) 0.3917(3) 0.0630(2) 0.0430(18) Uani 1 1 d . . .
H9A H 0.1933 0.3605 0.0797 0.052 Uiso 1 1 calc R U .
P11 P 0.48464(13) 0.53882(8) 0.13587(5) 0.0254(4) Uani 1 1 d . . .
C12 C 0.5436(5) 0.5967(3) 0.1746(2) 0.0326(15) Uani 1 1 d . . .
H12A H 0.5451 0.6384 0.1616 0.039 Uiso 1 1 calc R U .
H12B H 0.6223 0.5857 0.1874 0.039 Uiso 1 1 calc R U .
P13 P 0.42543(13) 0.58706(8) 0.21405(5) 0.0237(3) Uani 1 1 d . . .
C14 C 0.6088(5) 0.4966(3) 0.11548(19) 0.0292(13) Uani 1 1 d . . .
C15 C 0.6025(6) 0.4341(3) 0.1098(2) 0.0337(15) Uani 1 1 d . . .
H15A H 0.5310 0.4130 0.1146 0.040 Uiso 1 1 calc R U .
C16 C 0.7010(6) 0.4015(4) 0.0972(2) 0.0419(18) Uani 1 1 d . . .
H16A H 0.6968 0.3583 0.0929 0.050 Uiso 1 1 calc R U .
C17 C 0.8041(6) 0.4325(4) 0.0910(2) 0.0436(19) Uani 1 1 d . . .
H17A H 0.8721 0.4103 0.0834 0.052 Uiso 1 1 calc R U .
C18 C 0.8100(6) 0.4950(4) 0.0956(3) 0.051(2) Uani 1 1 d . . .
H18A H 0.8811 0.5160 0.0901 0.061 Uiso 1 1 calc R U .
C19 C 0.7134(6) 0.5276(3) 0.1082(2) 0.0390(17) Uani 1 1 d . . .
H19A H 0.7179 0.5709 0.1119 0.047 Uiso 1 1 calc R U .
C20 C 0.4194(5) 0.5773(3) 0.0882(2) 0.0300(15) Uani 1 1 d . . .
C21 C 0.3943(6) 0.5416(3) 0.0508(2) 0.0389(17) Uani 1 1 d . . .
H21A H 0.4212 0.5003 0.0500 0.047 Uiso 1 1 calc R U .
C22 C 0.3312(7) 0.5653(4) 0.0153(3) 0.053(2) Uani 1 1 d . . .
H22A H 0.3154 0.5408 -0.0102 0.064 Uiso 1 1 calc R U .
C23 C 0.2911(7) 0.6248(5) 0.0169(3) 0.062(3) Uani 1 1 d . . .
H23A H 0.2451 0.6409 -0.0073 0.074 Uiso 1 1 calc R U .
C24 C 0.3168(8) 0.6617(4) 0.0531(3) 0.063(3) Uani 1 1 d . . .
H24A H 0.2915 0.7033 0.0534 0.075 Uiso 1 1 calc R U .
C25 C 0.3804(6) 0.6369(4) 0.0893(2) 0.0410(18) Uani 1 1 d . . .
H25A H 0.3967 0.6614 0.1147 0.049 Uiso 1 1 calc R U .
C26 C 0.3406(5) 0.6571(3) 0.20600(19) 0.0259(14) Uani 1 1 d . . .
C27 C 0.2334(5) 0.6567(3) 0.1814(2) 0.0314(15) Uani 1 1 d . . .
H27A H 0.1983 0.6187 0.1726 0.038 Uiso 1 1 calc R U .
C28 C 0.1786(6) 0.7115(3) 0.1698(2) 0.0377(17) Uani 1 1 d . . .
H28A H 0.1058 0.7108 0.1532 0.045 Uiso 1 1 calc R U .
C29 C 0.2276(6) 0.7663(3) 0.1819(3) 0.0459(19) Uani 1 1 d . . .
H29A H 0.1891 0.8036 0.1738 0.055 Uiso 1 1 calc R U .
C30 C 0.3339(7) 0.7678(3) 0.2061(3) 0.051(2) Uani 1 1 d . . .
H30A H 0.3689 0.8060 0.2144 0.061 Uiso 1 1 calc R U .
C31 C 0.3883(7) 0.7130(3) 0.2181(2) 0.0425(18) Uani 1 1 d . . .
H31A H 0.4605 0.7141 0.2350 0.051 Uiso 1 1 calc R U .
C32 C 0.4931(5) 0.5948(3) 0.2692(2) 0.0297(14) Uani 1 1 d . . .
C33 C 0.6154(6) 0.6032(3) 0.2765(2) 0.0368(16) Uani 1 1 d . . .
H33A H 0.6647 0.6084 0.2524 0.044 Uiso 1 1 calc R U .
C34 C 0.6628(7) 0.6037(4) 0.3190(3) 0.050(2) Uani 1 1 d . . .
H34A H 0.7451 0.6098 0.3238 0.060 Uiso 1 1 calc R U .
C35 C 0.5950(7) 0.5958(3) 0.3540(3) 0.051(2) Uani 1 1 d . . .
H35A H 0.6297 0.5958 0.3830 0.062 Uiso 1 1 calc R U .
C36 C 0.4751(8) 0.5876(3) 0.3474(2) 0.050(2) Uani 1 1 d . . .
H36A H 0.4274 0.5817 0.3719 0.060 Uiso 1 1 calc R U .
C37 C 0.4247(6) 0.5882(3) 0.3051(2) 0.0370(16) Uani 1 1 d . . .
H37A H 0.3419 0.5839 0.3008 0.044 Uiso 1 1 calc R U .
P41 P 0.24143(13) 0.46025(8) 0.24244(5) 0.0261(4) Uani 1 1 d . . .
C42 C 0.3703(5) 0.4257(3) 0.2724(2) 0.0299(15) Uani 1 1 d . . .
H42A H 0.3949 0.4491 0.2992 0.036 Uiso 1 1 calc R U .
H42B H 0.3581 0.3819 0.2798 0.036 Uiso 1 1 calc R U .
P43 P 0.47165(13) 0.43623(8) 0.22716(5) 0.0233(3) Uani 1 1 d . . .
C44 C 0.1719(5) 0.5092(3) 0.2824(2) 0.0321(15) Uani 1 1 d . . .
C45 C 0.1152(5) 0.5622(3) 0.2676(2) 0.0386(17) Uani 1 1 d . . .
H45A H 0.1108 0.5720 0.2371 0.046 Uiso 1 1 calc R U .
C46 C 0.0653(7) 0.6004(4) 0.2979(3) 0.055(2) Uani 1 1 d . . .
H46A H 0.0266 0.6369 0.2881 0.066 Uiso 1 1 calc R U .
C47 C 0.0708(8) 0.5864(5) 0.3422(3) 0.063(3) Uani 1 1 d . . .
H47A H 0.0372 0.6133 0.3627 0.076 Uiso 1 1 calc R U .
C48 C 0.1258(7) 0.5327(4) 0.3565(3) 0.061(2) Uani 1 1 d . . .
H48A H 0.1288 0.5223 0.3868 0.073 Uiso 1 1 calc R U .
C49 C 0.1757(6) 0.4946(4) 0.3268(2) 0.0407(17) Uani 1 1 d . . .
H49A H 0.2132 0.4578 0.3367 0.049 Uiso 1 1 calc R U .
C50 C 0.1313(5) 0.4003(3) 0.2345(2) 0.0296(15) Uani 1 1 d . . .
C51 C 0.0523(5) 0.4040(3) 0.1981(2) 0.0335(16) Uani 1 1 d . . .
H51A H 0.0608 0.4354 0.1767 0.040 Uiso 1 1 calc R U .
C52 C -0.0384(6) 0.3617(4) 0.1933(3) 0.048(2) Uani 1 1 d . . .
H52A H -0.0933 0.3649 0.1689 0.058 Uiso 1 1 calc R U .
C53 C -0.0500(6) 0.3157(4) 0.2232(3) 0.056(2) Uani 1 1 d . . .
H53A H -0.1114 0.2864 0.2191 0.067 Uiso 1 1 calc R U .
C54 C 0.0273(6) 0.3114(4) 0.2596(3) 0.058(2) Uani 1 1 d . . .
H54A H 0.0187 0.2798 0.2808 0.069 Uiso 1 1 calc R U .
C55 C 0.1171(6) 0.3539(4) 0.2646(3) 0.047(2) Uani 1 1 d . . .
H55A H 0.1706 0.3510 0.2894 0.056 Uiso 1 1 calc R U .
C56 C 0.4918(6) 0.3601(3) 0.2031(2) 0.0305(15) Uani 1 1 d . . .
C57 C 0.3955(6) 0.3267(3) 0.1904(2) 0.0409(18) Uani 1 1 d . . .
H57A H 0.3193 0.3415 0.1963 0.049 Uiso 1 1 calc R U .
C58 C 0.4078(8) 0.2708(3) 0.1688(3) 0.053(2) Uani 1 1 d . . .
H58A H 0.3399 0.2472 0.1608 0.063 Uiso 1 1 calc R U .
C59 C 0.5173(8) 0.2493(4) 0.1589(3) 0.055(2) Uani 1 1 d . . .
H59A H 0.5256 0.2121 0.1431 0.066 Uiso 1 1 calc R U .
C60 C 0.6137(7) 0.2830(4) 0.1724(3) 0.052(2) Uani 1 1 d . . .
H60A H 0.6899 0.2681 0.1665 0.063 Uiso 1 1 calc R U .
C61 C 0.6028(6) 0.3380(3) 0.1944(2) 0.0384(17) Uani 1 1 d . . .
H61A H 0.6709 0.3606 0.2036 0.046 Uiso 1 1 calc R U .
C62 C 0.6152(5) 0.4526(3) 0.2526(2) 0.0252(13) Uani 1 1 d . . .
C63 C 0.6385(5) 0.4427(3) 0.2972(2) 0.0334(16) Uani 1 1 d . . .
H63A H 0.5777 0.4289 0.3152 0.040 Uiso 1 1 calc R U .
C64 C 0.7515(6) 0.4529(4) 0.3155(3) 0.049(2) Uani 1 1 d . . .
H64A H 0.7674 0.4460 0.3461 0.059 Uiso 1 1 calc R U .
C65 C 0.8389(5) 0.4726(4) 0.2899(3) 0.047(2) Uani 1 1 d . . .
H65A H 0.9157 0.4790 0.3026 0.056 Uiso 1 1 calc R U .
C66 C 0.8174(5) 0.4835(3) 0.2459(2) 0.0374(17) Uani 1 1 d . . .
H66A H 0.8786 0.4980 0.2283 0.045 Uiso 1 1 calc R U .
C67 C 0.7059(5) 0.4734(3) 0.2271(2) 0.0315(15) Uani 1 1 d . . .
H67A H 0.6911 0.4807 0.1965 0.038 Uiso 1 1 calc R U .
B70 B 0.7601(7) 0.7763(4) 0.0826(3) 0.0373(19) Uani 1 1 d . . .
C71 C 0.8908(6) 0.8077(3) 0.0760(2) 0.0393(17) Uani 1 1 d . . .
C72 C 0.9353(7) 0.8527(4) 0.1051(3) 0.053(2) Uani 1 1 d . . .
H72A H 0.8880 0.8649 0.1286 0.063 Uiso 1 1 calc R U .
C73 C 1.0426(8) 0.8801(5) 0.1019(3) 0.070(3) Uani 1 1 d . . .
H73A H 1.0669 0.9114 0.1222 0.084 Uiso 1 1 calc R U .
C74 C 1.1140(7) 0.8629(4) 0.0700(4) 0.067(3) Uani 1 1 d . . .
H74A H 1.1887 0.8817 0.0675 0.080 Uiso 1 1 calc R U .
C75 C 1.0772(8) 0.8176(5) 0.0412(4) 0.072(3) Uani 1 1 d . . .
H75A H 1.1278 0.8040 0.0192 0.087 Uiso 1 1 calc R U .
C76 C 0.9652(7) 0.7913(4) 0.0440(3) 0.056(2) Uani 1 1 d . . .
H76A H 0.9404 0.7611 0.0229 0.067 Uiso 1 1 calc R U .
C77 C 0.7112(6) 0.7412(3) 0.0379(3) 0.0407(18) Uani 1 1 d . . .
C78 C 0.7101(7) 0.7710(4) -0.0031(3) 0.053(2) Uani 1 1 d . . .
H78A H 0.7476 0.8099 -0.0050 0.064 Uiso 1 1 calc R U .
C79 C 0.6567(8) 0.7462(4) -0.0411(3) 0.062(2) Uani 1 1 d . . .
H79A H 0.6575 0.7682 -0.0681 0.074 Uiso 1 1 calc R U .
C80 C 0.6030(8) 0.6901(5) -0.0396(3) 0.068(3) Uani 1 1 d . . .
H80A H 0.5662 0.6728 -0.0654 0.082 Uiso 1 1 calc R U .
C81 C 0.6029(7) 0.6595(4) -0.0010(3) 0.064(3) Uani 1 1 d . . .
H81A H 0.5664 0.6203 0.0002 0.077 Uiso 1 1 calc R U .
C82 C 0.6562(7) 0.6849(4) 0.0377(3) 0.056(2) Uani 1 1 d . . .
H82A H 0.6541 0.6624 0.0645 0.067 Uiso 1 1 calc R U .
C83 C 0.7839(6) 0.7305(4) 0.1244(3) 0.047(2) Uani 1 1 d . . .
C84 C 0.8593(7) 0.6795(4) 0.1204(3) 0.061(2) Uani 1 1 d . . .
H84A H 0.8896 0.6707 0.0925 0.073 Uiso 1 1 calc R U .
C85 C 0.8911(8) 0.6417(4) 0.1562(4) 0.074(3) Uani 1 1 d . . .
H85A H 0.9413 0.6074 0.1523 0.089 Uiso 1 1 calc R U .
C86 C 0.8491(9) 0.6543(5) 0.1970(4) 0.079(4) Uani 1 1 d . . .
H86A H 0.8724 0.6294 0.2216 0.095 Uiso 1 1 calc R U .
C87 C 0.7736(9) 0.7026(5) 0.2023(3) 0.080(3) Uani 1 1 d . . .
H87A H 0.7432 0.7109 0.2303 0.096 Uiso 1 1 calc R U .
C88 C 0.7420(7) 0.7397(4) 0.1661(3) 0.055(2) Uani 1 1 d . . .
H88A H 0.6892 0.7729 0.1702 0.066 Uiso 1 1 calc R U .
C89 C 0.6584(6) 0.8278(3) 0.0916(2) 0.0370(17) Uani 1 1 d . . .
C90 C 0.5448(7) 0.8094(4) 0.1031(3) 0.051(2) Uani 1 1 d . . .
H90A H 0.5310 0.7671 0.1086 0.061 Uiso 1 1 calc R U .
C91 C 0.4526(7) 0.8505(5) 0.1067(3) 0.062(3) Uani 1 1 d . . .
H91A H 0.3776 0.8360 0.1146 0.074 Uiso 1 1 calc R U .
C92 C 0.4692(9) 0.9116(5) 0.0989(3) 0.066(3) Uani 1 1 d . . .
H92A H 0.4056 0.9396 0.1008 0.080 Uiso 1 1 calc R U .
C93 C 0.5767(8) 0.9320(4) 0.0885(3) 0.057(2) Uani 1 1 d . . .
H93A H 0.5888 0.9746 0.0836 0.068 Uiso 1 1 calc R U .
C94 C 0.6706(7) 0.8908(4) 0.0850(2) 0.0459(19) Uani 1 1 d . . .
H94A H 0.7453 0.9064 0.0778 0.055 Uiso 1 1 calc R U .
C100 C 0.8568(12) 0.5567(5) 0.4939(4) 0.079(4) Uani 0.857(3) 1 d . . P
H10A H 0.7985 0.5874 0.5030 0.095 Uiso 0.857(3) 1 calc R U P
H10B H 0.9336 0.5677 0.5083 0.095 Uiso 0.857(3) 1 calc R U P
Cl1 Cl 0.8155(3) 0.48535(14) 0.51280(11) 0.0914(11) Uani 0.857(3) 1 d . . P
Cl2 Cl 0.8684(3) 0.56165(19) 0.43820(11) 0.1006(12) Uani 0.857(3) 1 d . . P
C110 C 0.4420(9) 0.6367(8) 0.4882(4) 0.109(5) Uani 0.891(3) 1 d . . P
H11A H 0.4933 0.6697 0.5007 0.131 Uiso 0.891(3) 1 calc R U P
H11B H 0.4005 0.6185 0.5129 0.131 Uiso 0.891(3) 1 calc R U P
Cl3 Cl 0.3376(3) 0.6712(3) 0.45367(15) 0.167(2) Uani 0.891(3) 1 d . . P
Cl4 Cl 0.5279(4) 0.5835(2) 0.46907(11) 0.1230(15) Uani 0.891(3) 1 d . . P
C120 C 0.0309(14) 0.2281(7) 0.0803(5) 0.099(5) Uani 0.753(3) 1 d . . P
H12C H 0.0815 0.2505 0.0601 0.119 Uiso 0.753(3) 1 calc R U P
H12D H 0.0199 0.1858 0.0689 0.119 Uiso 0.753(3) 1 calc R U P
Cl5 Cl -0.0997(4) 0.2630(2) 0.08115(19) 0.1303(19) Uani 0.753(3) 1 d . . P
Cl6 Cl 0.1010(4) 0.2250(2) 0.13271(17) 0.1144(16) Uani 0.753(3) 1 d . . P

loop_
_atom_site_aniso_label
_atom_site_aniso_U_11
_atom_site_aniso_U_22
_atom_site_aniso_U_33
_atom_site_aniso_U_23
_atom_site_aniso_U_13
_atom_site_aniso_U_12
Ru1 0.0166(2) 0.0285(3) 0.0247(2) 0.0020(2) -0.00257(17) -0.0013(2)
O1 0.021(2) 0.022(2) 0.028(2) -0.0005(18) -0.0035(18) 0.0031(17)
C2 0.028(3) 0.018(3) 0.022(3) 0.006(3) 0.003(3) 0.001(3)
O3 0.025(2) 0.028(2) 0.026(2) -0.0014(19) -0.0101(18) -0.0017(19)
C4 0.020(3) 0.027(3) 0.026(3) -0.001(3) -0.001(3) 0.001(3)
C5 0.017(2) 0.022(3) 0.026(3) -0.008(3) 0.000(2) 0.002(3)
C6 0.020(3) 0.033(4) 0.023(3) -0.003(3) 0.000(2) 0.001(3)
N7 0.043(3) 0.032(3) 0.036(3) -0.010(3) -0.015(3) 0.007(3)
C8 0.071(5) 0.027(4) 0.052(5) -0.013(4) -0.025(4) 0.018(4)
C9 0.049(4) 0.036(4) 0.042(4) -0.006(3) -0.023(4) 0.014(4)
P11 0.0190(7) 0.0306(9) 0.0266(8) 0.0032(7) 0.0020(6) -0.0034(7)
C12 0.015(3) 0.040(4) 0.043(4) -0.003(3) -0.003(3) -0.009(3)
P13 0.0184(7) 0.0283(9) 0.0241(8) 0.0011(7) -0.0041(6) 0.0018(7)
C14 0.026(3) 0.035(4) 0.027(3) 0.001(3) 0.001(2) -0.003(3)
C15 0.036(4) 0.037(4) 0.028(3) 0.002(3) 0.002(3) -0.002(3)
C16 0.051(4) 0.044(4) 0.031(4) 0.003(3) 0.010(3) 0.010(4)
C17 0.038(4) 0.057(5) 0.037(4) 0.000(4) 0.011(3) 0.019(4)
C18 0.033(4) 0.064(5) 0.057(5) -0.003(5) 0.016(3) 0.002(4)
C19 0.029(3) 0.045(4) 0.044(4) -0.008(4) 0.008(3) -0.003(3)
C20 0.024(3) 0.041(4) 0.025(3) 0.013(3) 0.006(3) -0.003(3)
C21 0.035(4) 0.045(4) 0.036(4) 0.010(4) -0.001(3) -0.008(3)
C22 0.049(5) 0.078(6) 0.033(4) 0.011(4) -0.004(4) -0.007(5)
C23 0.046(5) 0.097(8) 0.042(5) 0.025(5) -0.001(4) 0.020(5)
C24 0.070(6) 0.065(6) 0.055(6) 0.024(5) 0.015(5) 0.025(5)
C25 0.043(4) 0.051(5) 0.029(4) 0.004(3) 0.007(3) 0.008(4)
C26 0.028(3) 0.032(3) 0.018(3) 0.000(3) 0.002(3) 0.004(3)
C27 0.026(3) 0.031(4) 0.036(4) 0.003(3) 0.000(3) 0.003(3)
C28 0.026(3) 0.035(4) 0.051(4) 0.000(4) -0.005(3) 0.003(3)
C29 0.043(4) 0.038(4) 0.055(5) 0.009(4) -0.003(4) 0.014(4)
C30 0.069(5) 0.030(4) 0.052(5) -0.002(4) -0.011(4) 0.000(4)
C31 0.046(4) 0.033(4) 0.047(4) -0.006(4) -0.016(4) 0.001(3)
C32 0.029(3) 0.025(3) 0.034(4) 0.000(3) -0.008(3) 0.000(3)
C33 0.031(3) 0.035(4) 0.043(4) 0.000(3) -0.011(3) 0.001(3)
C34 0.043(4) 0.053(5) 0.050(5) -0.005(4) -0.024(4) 0.003(4)
C35 0.064(5) 0.042(5) 0.044(5) -0.001(4) -0.033(4) 0.010(4)
C36 0.070(5) 0.045(5) 0.034(4) 0.006(4) -0.010(4) -0.009(4)
C37 0.043(4) 0.042(4) 0.025(3) -0.003(3) -0.005(3) -0.010(3)
P41 0.0158(7) 0.0347(9) 0.0279(8) 0.0066(8) 0.0013(6) -0.0012(7)
C42 0.015(3) 0.046(4) 0.028(3) 0.004(3) 0.001(3) 0.002(3)
P43 0.0162(7) 0.0281(8) 0.0251(8) 0.0017(7) -0.0052(6) -0.0032(7)
C44 0.020(3) 0.042(4) 0.034(3) 0.006(3) 0.000(3) -0.007(3)
C45 0.027(3) 0.050(4) 0.039(4) 0.001(4) 0.005(3) 0.003(3)
C46 0.042(4) 0.055(5) 0.067(6) -0.009(5) 0.005(4) 0.014(4)
C47 0.060(5) 0.083(7) 0.048(5) -0.026(5) 0.014(4) 0.015(5)
C48 0.059(5) 0.082(7) 0.041(5) 0.003(5) 0.008(4) 0.001(5)
C49 0.036(4) 0.048(4) 0.039(4) 0.007(4) 0.002(3) 0.005(4)
C50 0.022(3) 0.030(4) 0.037(4) 0.008(3) 0.006(3) -0.004(3)
C51 0.027(3) 0.043(4) 0.030(3) 0.003(3) 0.003(3) -0.005(3)
C52 0.029(4) 0.060(5) 0.053(5) 0.001(4) -0.011(3) -0.012(4)
C53 0.027(4) 0.048(5) 0.091(7) 0.011(5) -0.008(4) -0.017(4)
C54 0.031(4) 0.055(5) 0.087(7) 0.031(5) 0.003(4) -0.009(4)
C55 0.025(3) 0.054(5) 0.060(5) 0.024(4) -0.011(3) -0.005(3)
C56 0.032(3) 0.029(4) 0.031(3) 0.005(3) 0.003(3) 0.003(3)
C57 0.028(3) 0.042(4) 0.052(5) 0.004(4) -0.014(3) -0.001(3)
C58 0.062(5) 0.031(4) 0.062(5) -0.003(4) -0.020(4) -0.009(4)
C59 0.079(6) 0.035(4) 0.052(5) -0.010(4) -0.002(5) 0.008(5)
C60 0.053(5) 0.043(5) 0.061(5) 0.001(4) 0.009(4) 0.010(4)
C61 0.038(4) 0.033(4) 0.044(4) -0.001(3) -0.001(3) 0.002(3)
C62 0.022(3) 0.021(3) 0.032(3) 0.002(3) -0.003(3) 0.001(3)
C63 0.022(3) 0.045(4) 0.033(4) 0.010(3) 0.001(3) -0.001(3)
C64 0.033(4) 0.073(6) 0.040(4) 0.010(4) -0.010(3) 0.004(4)
C65 0.015(3) 0.065(5) 0.059(5) 0.012(4) -0.008(3) -0.002(3)
C66 0.014(3) 0.044(4) 0.054(4) 0.008(4) 0.002(3) 0.002(3)
C67 0.024(3) 0.037(4) 0.033(4) 0.005(3) 0.000(3) 0.001(3)
B70 0.030(4) 0.035(4) 0.046(5) 0.001(4) 0.001(4) -0.005(4)
C71 0.032(4) 0.038(4) 0.047(4) 0.003(4) -0.003(3) -0.005(3)
C72 0.046(4) 0.066(6) 0.046(5) -0.001(4) -0.004(4) -0.018(4)
C73 0.048(5) 0.082(7) 0.077(7) -0.011(6) -0.022(5) -0.025(5)
C74 0.035(4) 0.070(6) 0.094(7) 0.003(6) -0.009(5) -0.024(5)
C75 0.046(5) 0.082(7) 0.090(8) 0.005(6) 0.018(5) -0.003(5)
C76 0.045(4) 0.059(5) 0.065(6) -0.015(5) 0.009(4) -0.016(4)
C77 0.031(4) 0.037(4) 0.054(5) -0.009(4) 0.005(3) -0.004(3)
C78 0.058(5) 0.044(5) 0.056(5) -0.004(4) -0.012(4) 0.000(4)
C79 0.065(6) 0.064(6) 0.055(5) -0.014(5) -0.012(5) 0.003(5)
C80 0.055(5) 0.084(7) 0.065(6) -0.026(6) 0.004(5) -0.021(5)
C81 0.051(5) 0.060(6) 0.082(7) -0.017(5) 0.008(5) -0.035(5)
C82 0.045(4) 0.055(5) 0.069(6) 0.000(5) 0.001(4) -0.025(4)
C83 0.039(4) 0.043(5) 0.059(5) 0.013(4) -0.015(4) -0.021(4)
C84 0.045(5) 0.053(5) 0.084(7) 0.017(5) -0.013(5) -0.013(4)
C85 0.047(5) 0.059(6) 0.113(9) 0.021(6) -0.029(6) -0.025(5)
C86 0.063(6) 0.080(8) 0.090(8) 0.050(7) -0.043(6) -0.042(6)
C87 0.087(7) 0.081(7) 0.068(6) 0.030(6) -0.039(6) -0.051(6)
C88 0.063(5) 0.055(5) 0.045(5) 0.014(4) -0.018(4) -0.028(4)
C89 0.038(4) 0.047(4) 0.026(3) 0.000(3) -0.003(3) -0.009(3)
C90 0.049(5) 0.059(5) 0.044(5) 0.003(4) 0.006(4) -0.005(4)
C91 0.043(5) 0.100(8) 0.043(5) 0.003(5) 0.009(4) 0.008(5)
C92 0.065(6) 0.093(8) 0.040(5) -0.001(5) 0.005(4) 0.028(6)
C93 0.079(6) 0.043(5) 0.048(5) -0.002(4) -0.001(5) 0.014(5)
C94 0.053(5) 0.049(5) 0.035(4) -0.002(4) -0.004(4) -0.005(4)
C100 0.107(10) 0.061(7) 0.072(8) 0.006(6) 0.024(7) 0.004(7)
Cl1 0.124(3) 0.063(2) 0.088(2) -0.0070(17) 0.011(2) 0.0049(19)
Cl2 0.102(3) 0.138(3) 0.0628(19) 0.009(2) 0.0126(18) 0.017(2)
C110 0.049(6) 0.222(18) 0.058(7) 0.028(10) 0.009(6) 0.004(9)
Cl3 0.079(2) 0.324(8) 0.098(3) 0.004(4) 0.008(2) -0.002(4)
Cl4 0.160(4) 0.145(4) 0.062(2) -0.006(2) -0.029(2) -0.038(3)
C120 0.111(12) 0.088(11) 0.097(12) 0.040(10) 0.005(10) 0.013(10)
Cl5 0.088(3) 0.127(4) 0.174(5) -0.047(4) -0.021(3) 0.027(3)
Cl6 0.076(3) 0.124(4) 0.141(4) 0.017(3) -0.011(3) -0.026(3)

loop_
_atom_type_symbol
_atom_type_description
_atom_type_scat_dispersion_real
_atom_type_scat_dispersion_imag
_atom_type_scat_source
C C 0.0033 0.0016 'International Tables Vol C Tables 4.2.6.8 and 6.1.1.4'
H H 0.0000 0.0000 'International Tables Vol C Tables 4.2.6.8 and 6.1.1.4'
B B 0.0013 0.0007 'International Tables Vol C Tables 4.2.6.8 and 6.1.1.4'
Cl Cl 0.1484 0.1585 'International Tables Vol C Tables 4.2.6.8 and 6.1.1.4'
N N 0.0061 0.0033 'International Tables Vol C Tables 4.2.6.8 and 6.1.1.4'
O O 0.0106 0.0060 'International Tables Vol C Tables 4.2.6.8 and 6.1.1.4'
P P 0.1023 0.0942 'International Tables Vol C Tables 4.2.6.8 and 6.1.1.4'
Ru Ru -1.2594 0.8363 'International Tables Vol C Tables 4.2.6.8 and 6.1.1.4'

loop_
_geom_angle_atom_site_label_1
_geom_angle_atom_site_label_2
_geom_angle_atom_site_label_3
_geom_angle
_geom_angle_site_symmetry_3
O3 Ru1 O1 59.79(15) .
O3 Ru1 P43 99.47(12) .
O1 Ru1 P43 156.64(11) .
O3 Ru1 P13 160.18(12) .
O1 Ru1 P13 108.41(11) .
P43 Ru1 P13 94.45(6) .
O3 Ru1 P11 91.59(12) .
O1 Ru1 P11 90.23(11) .
P43 Ru1 P11 101.76(6) .
P13 Ru1 P11 71.70(6) .
O3 Ru1 P41 96.44(12) .
O1 Ru1 P41 97.76(11) .
P43 Ru1 P41 72.45(6) .
P13 Ru1 P41 101.18(6) .
P11 Ru1 P41 170.76(6) .
O3 Ru1 C2 29.85(16) .
O1 Ru1 C2 30.03(16) .
P43 Ru1 C2 128.94(14) .
P13 Ru1 C2 135.84(14) .
P11 Ru1 C2 89.42(13) .
P41 Ru1 C2 99.82(13) .
C2 O1 Ru1 88.2(3) .
O3 C2 O1 120.1(5) .
O3 C2 C4 119.1(5) .
O1 C2 C4 120.8(5) .
O3 C2 Ru1 58.6(3) .
O1 C2 Ru1 61.8(3) .
C4 C2 Ru1 173.5(4) .
C2 O3 Ru1 91.6(4) .
C9 C4 C5 119.2(6) .
C9 C4 C2 119.7(6) .
C5 C4 C2 121.0(5) .
C4 C5 C6 119.0(6) .
N7 C6 C5 122.6(6) .
N7 C6 C6 116.2(7) 3_565
C5 C6 C6 121.2(7) 3_565
C6 N7 C8 117.5(6) .
N7 C8 C9 123.6(6) .
C4 C9 C8 118.0(6) .
C20 P11 C14 105.0(3) .
C20 P11 C12 108.8(3) .
C14 P11 C12 107.4(3) .
C20 P11 Ru1 115.7(2) .
C14 P11 Ru1 123.5(2) .
C12 P11 Ru1 95.0(2) .
P11 C12 P13 94.8(3) .
C26 P13 C32 104.3(3) .
C26 P13 C12 102.4(3) .
C32 P13 C12 107.2(3) .
C26 P13 Ru1 118.8(2) .
C32 P13 Ru1 124.9(2) .
C12 P13 Ru1 95.8(2) .
C15 C14 C19 120.0(6) .
C15 C14 P11 120.5(5) .
C19 C14 P11 119.4(5) .
C14 C15 C16 120.0(6) .
C17 C16 C15 119.4(7) .
C18 C17 C16 120.8(7) .
C17 C18 C19 120.2(7) .
C18 C19 C14 119.5(7) .
C25 C20 C21 119.5(6) .
C25 C20 P11 122.7(5) .
C21 C20 P11 117.2(5) .
C22 C21 C20 120.9(7) .
C21 C22 C23 119.3(8) .
C22 C23 C24 121.1(8) .
C23 C24 C25 119.1(8) .
C20 C25 C24 120.1(7) .
C31 C26 C27 118.2(6) .
C31 C26 P13 120.3(5) .
C27 C26 P13 120.7(5) .
C28 C27 C26 120.1(6) .
C29 C28 C27 120.8(6) .
C28 C29 C30 120.1(7) .
C31 C30 C29 119.2(7) .
C26 C31 C30 121.7(7) .
C37 C32 C33 118.4(6) .
C37 C32 P13 119.3(5) .
C33 C32 P13 122.1(5) .
C34 C33 C32 119.5(7) .
C35 C34 C33 121.5(7) .
C34 C35 C36 119.9(7) .
C35 C36 C37 119.9(8) .
C32 C37 C36 120.8(7) .
C50 P41 C44 100.9(3) .
C50 P41 C42 107.5(3) .
C44 P41 C42 105.5(3) .
C50 P41 Ru1 122.4(2) .
C44 P41 Ru1 124.3(2) .
C42 P41 Ru1 93.85(19) .
P43 C42 P41 95.2(3) .
C62 P43 C56 102.9(3) .
C62 P43 C42 106.7(3) .
C56 P43 C42 106.3(3) .
C62 P43 Ru1 129.4(2) .
C56 P43 Ru1 112.5(2) .
C42 P43 Ru1 97.0(2) .
C49 C44 C45 120.1(7) .
C49 C44 P41 121.4(5) .
C45 C44 P41 118.5(5) .
C46 C45 C44 118.8(7) .
C47 C46 C45 121.1(8) .
C46 C47 C48 119.5(8) .
C49 C48 C47 120.0(8) .
C48 C49 C44 120.6(7) .
C55 C50 C51 118.7(6) .
C55 C50 P41 122.6(5) .
C51 C50 P41 118.5(5) .
C52 C51 C50 119.5(6) .
C53 C52 C51 120.8(7) .
C52 C53 C54 120.3(7) .
C55 C54 C53 118.8(7) .
C50 C55 C54 121.8(7) .
C57 C56 C61 119.4(6) .
C57 C56 P43 119.0(5) .
C61 C56 P43 121.4(5) .
C56 C57 C58 120.4(7) .
C59 C58 C57 120.6(7) .
C60 C59 C58 118.4(7) .
C59 C60 C61 121.4(7) .
C60 C61 C56 119.7(7) .
C63 C62 C67 118.8(6) .
C63 C62 P43 121.1(5) .
C67 C62 P43 120.1(5) .
C62 C63 C64 119.9(6) .
C65 C64 C63 120.3(7) .
C64 C65 C66 120.7(6) .
C65 C66 C67 119.7(6) .
C66 C67 C62 120.6(6) .
C83 B70 C77 113.7(6) .
C83 B70 C89 112.4(6) .
C77 B70 C89 103.9(6) .
C83 B70 C71 103.2(6) .
C77 B70 C71 111.4(6) .
C89 B70 C71 112.4(6) .
C76 C71 C72 114.6(7) .
C76 C71 B70 124.5(7) .
C72 C71 B70 120.9(7) .
C73 C72 C71 123.9(8) .
C74 C73 C72 120.1(9) .
C73 C74 C75 118.8(8) .
C74 C75 C76 120.6(9) .
C71 C76 C75 121.9(8) .
C82 C77 C78 115.0(7) .
C82 C77 B70 123.8(7) .
C78 C77 B70 120.8(7) .
C79 C78 C77 123.0(8) .
C80 C79 C78 119.9(9) .
C81 C80 C79 119.1(9) .
C80 C81 C82 121.1(8) .
C77 C82 C81 122.0(8) .
C88 C83 C84 115.4(8) .
C88 C83 B70 124.9(8) .
C84 C83 B70 119.6(8) .
C85 C84 C83 122.2(10) .
C86 C85 C84 119.7(10) .
C87 C86 C85 120.1(10) .
C86 C87 C88 119.4(11) .
C83 C88 C87 123.2(10) .
C94 C89 C90 114.5(7) .
C94 C89 B70 124.9(6) .
C90 C89 B70 120.4(7) .
C91 C90 C89 122.7(8) .
C92 C91 C90 120.2(8) .
C93 C92 C91 119.6(9) .
C92 C93 C94 120.6(8) .
C89 C94 C93 122.4(8) .
Cl2 C100 Cl1 115.0(7) .
Cl4 C110 Cl3 119.9(8) .
Cl5 C120 Cl6 111.9(9) .

loop_
_geom_bond_atom_site_label_1
_geom_bond_atom_site_label_2
_geom_bond_distance
_geom_bond_site_symmetry_2
Ru1 O3 2.161(4) .
Ru1 O1 2.232(4) .
Ru1 P43 2.2640(16) .
Ru1 P13 2.2916(17) .
Ru1 P11 2.3361(16) .
Ru1 P41 2.3570(16) .
Ru1 C2 2.531(6) .
O1 C2 1.267(7) .
C2 O3 1.260(7) .
C2 C4 1.489(8) .
C4 C9 1.370(9) .
C4 C5 1.380(8) .
C5 C6 1.387(8) .
C6 N7 1.333(8) .
C6 C6 1.475(12) 3_565
N7 C8 1.338(9) .
C8 C9 1.390(9) .
P11 C20 1.806(6) .
P11 C14 1.818(6) .
P11 C12 1.829(6) .
C12 P13 1.854(6) .
P13 C26 1.815(6) .
P13 C32 1.820(6) .
C14 C15 1.371(9) .
C14 C19 1.395(8) .
C15 C16 1.395(9) .
C16 C17 1.373(10) .
C17 C18 1.370(11) .
C18 C19 1.377(9) .
C20 C25 1.371(9) .
C20 C21 1.395(9) .
C21 C22 1.370(10) .
C22 C23 1.375(12) .
C23 C24 1.383(13) .
C24 C25 1.397(11) .
C26 C31 1.375(9) .
C26 C27 1.402(8) .
C27 C28 1.383(9) .
C28 C29 1.361(10) .
C29 C30 1.388(10) .
C30 C31 1.384(10) .
C32 C37 1.378(9) .
C32 C33 1.412(9) .
C33 C34 1.376(10) .
C34 C35 1.354(11) .
C35 C36 1.381(11) .
C36 C37 1.385(9) .
P41 C50 1.818(6) .
P41 C44 1.823(7) .
P41 C42 1.851(6) .
C42 P43 1.849(6) .
P43 C62 1.811(6) .
P43 C56 1.829(7) .
C44 C49 1.384(9) .
C44 C45 1.387(9) .
C45 C46 1.383(10) .
C46 C47 1.377(12) .
C47 C48 1.386(12) .
C48 C49 1.366(11) .
C50 C55 1.375(9) .
C50 C51 1.398(9) .
C51 C52 1.386(9) .
C52 C53 1.364(11) .
C53 C54 1.385(11) .
C54 C55 1.382(10) .
C56 C57 1.357(9) .
C56 C61 1.388(9) .
C57 C58 1.392(10) .
C58 C59 1.376(11) .
C59 C60 1.367(11) .
C60 C61 1.380(10) .
C62 C63 1.386(9) .
C62 C67 1.395(8) .
C63 C64 1.396(9) .
C64 C65 1.362(10) .
C65 C66 1.370(10) .
C66 C67 1.385(8) .
B70 C83 1.628(11) .
B70 C77 1.635(11) .
B70 C89 1.644(11) .
B70 C71 1.659(10) .
C71 C76 1.367(10) .
C71 C72 1.398(10) .
C72 C73 1.367(11) .
C73 C74 1.346(13) .
C74 C75 1.370(13) .
C75 C76 1.403(11) .
C77 C82 1.376(10) .
C77 C78 1.406(11) .
C78 C79 1.390(11) .
C79 C80 1.367(12) .
C80 C81 1.350(13) .
C81 C82 1.412(12) .
C83 C88 1.388(11) .
C83 C84 1.410(11) .
C84 C85 1.398(12) .
C85 C86 1.379(14) .
C86 C87 1.372(14) .
C87 C88 1.399(12) .
C89 C94 1.392(10) .
C89 C90 1.412(10) .
C90 C91 1.387(11) .
C91 C92 1.365(13) .
C92 C93 1.353(12) .
C93 C94 1.402(11) .
C100 Cl2 1.707(11) .
C100 Cl1 1.727(11) .
C110 Cl4 1.639(14) .
C110 Cl3 1.720(12) .
C120 Cl5 1.670(15) .
C120 Cl6 1.751(16) .
